data_7061558
loop_
_publ_author_name
'Chai, Juan'
'Yuan, Luohao'
'Wang, Shiwei'
'Li, Tong'
'Wu, Mingxue'
'Huang, Zhiwei'
'Yin, Hongfeng'

_publ_section_title
;
 A series of novel Cu-based MOFs: syntheses, structural diversity,
 catalytic properties and mimic peroxidase activity for colorimetric
 detection of H2O2
;
_journal_issue 25
_journal_name_full 'New Journal of Chemistry'
_journal_page_first 12372
_journal_page_last 12380
_journal_paper_doi 10.1039/D2NJ01981G
_journal_volume 46
_journal_year 2022
_chemical_formula_moiety 'C52 H30 Cu3 N6 O13, 3.2[H2O]'
_chemical_formula_sum 'C52 H30 Cu3 N6 O13'
_chemical_formula_weight 1137.44
_space_group_crystal_system triclinic
_space_group_IT_number 2
_space_group_name_Hall '-P 1'
_space_group_name_H-M_alt 'P -1'
_atom_sites_solution_hydrogens mixed
_audit_creation_date 2022-05-24
_audit_creation_method
;
Olex2 1.3
(compiled 2020.11.12 svn.r5f609507 for OlexSys, GUI svn.r6408)
;
_audit_update_record
;
2022-05-24 deposited with the CCDC.	2022-05-25 downloaded from the CCDC.
;
_cell_angle_alpha 82.3850(10)
_cell_angle_beta 85.1590(10)
_cell_angle_gamma 70.8160(10)
_cell_formula_units_Z 1
_cell_length_a 9.2608(3)
_cell_length_b 10.6337(4)
_cell_length_c 13.1879(5)
_cell_measurement_reflns_used 9955
_cell_measurement_temperature 296(2)
_cell_measurement_theta_max 27.42
_cell_measurement_theta_min 2.33
_cell_volume 1214.60(8)
_computing_cell_refinement 'SAINT V8.38A'
_computing_data_collection 'APEX3 (Bruker AXS LLC, 2020)'
_computing_data_reduction 'SAINT V8.38A'
_computing_molecular_graphics 'Olex2 1.3 (Dolomanov et al., 2009)'
_computing_publication_material 'Olex2 1.3 (Dolomanov et al., 2009)'
_computing_structure_refinement 'SHELXL 2016/4 (Sheldrick, 2015)'
_computing_structure_solution 'SHELXT 2014/5 (Sheldrick, 2014)'
_diffrn_ambient_temperature 296.0
_diffrn_measured_fraction_theta_full 0.993
_diffrn_measured_fraction_theta_max 0.992
_diffrn_measurement_device_type 'Bruker APEX-II CCD'
_diffrn_measurement_method '\f and \w scans'
_diffrn_radiation_type MoK\a
_diffrn_radiation_wavelength 0.71073
_diffrn_reflns_av_R_equivalents 0.0706
_diffrn_reflns_av_unetI/netI 0.0336
_diffrn_reflns_Laue_measured_fraction_full 0.993
_diffrn_reflns_Laue_measured_fraction_max 0.992
_diffrn_reflns_limit_h_max 12
_diffrn_reflns_limit_h_min -12
_diffrn_reflns_limit_k_max 13
_diffrn_reflns_limit_k_min -13
_diffrn_reflns_limit_l_max 17
_diffrn_reflns_limit_l_min -17
_diffrn_reflns_number 55416
_diffrn_reflns_point_group_measured_fraction_full 0.993
_diffrn_reflns_point_group_measured_fraction_max 0.992
_diffrn_reflns_theta_full 25.242
_diffrn_reflns_theta_max 27.613
_diffrn_reflns_theta_min 2.426
_exptl_absorpt_coefficient_mu 1.375
_exptl_crystal_colour blue
_exptl_crystal_colour_primary blue
_exptl_crystal_density_diffrn 1.555
_exptl_crystal_description block
_exptl_crystal_F_000 575
_exptl_crystal_size_max 0.15
_exptl_crystal_size_mid 0.1
_exptl_crystal_size_min 0.1
_refine_diff_density_max 0.503
_refine_diff_density_min -1.328
_refine_diff_density_rms 0.071
_refine_ls_extinction_method none
_refine_ls_goodness_of_fit_ref 1.059
_refine_ls_hydrogen_treatment constr
_refine_ls_matrix_type full
_refine_ls_number_parameters 341
_refine_ls_number_reflns 5593
_refine_ls_number_restraints 327
_refine_ls_restrained_S_all 1.031
_refine_ls_R_factor_all 0.0462
_refine_ls_R_factor_gt 0.0361
_refine_ls_shift/su_max 0.000
_refine_ls_shift/su_mean 0.000
_refine_ls_structure_factor_coef Fsqd
_refine_ls_weighting_details 'w=1/[\s^2^(Fo^2^)+(0.0375P)^2^+1.3942P] where P=(Fo^2^+2Fc^2^)/3'
_refine_ls_weighting_scheme calc
_refine_ls_wR_factor_gt 0.0900
_refine_ls_wR_factor_ref 0.0969
_reflns_Friedel_coverage 0.000
_reflns_number_gt 4711
_reflns_number_total 5593
_reflns_threshold_expression 'I > 2\s(I)'
_cod_data_source_file d2nj01981g2.cif
_cod_data_source_block 2
_cod_depositor_comments 'Adding full bibliography for 7061557--7061559.cif.'
_cod_original_cell_volume 1214.61(8)
_cod_database_code 7061558
_shelx_shelxl_version_number 2016/4
_shelx_space_group_comment
;
The symmetry employed for this shelxl refinement is uniquely defined
by the following loop, which should always be used as a source of
symmetry information in preference to the above space-group names.
They are only intended as comments.
;
_shelx_estimated_absorpt_t_max 0.875
_shelx_estimated_absorpt_t_min 0.820
_olex2_refinement_description
;
1. Fixed Uiso
 At 1.2 times of:
  All C(H) groups
 At 1.5 times of:
  All O(H,H) groups
2. Uiso/Uaniso restraints and constraints
Uanis(Cu2) \\sim Ueq: with sigma of 0.02 and sigma for terminal atoms of 0.04
3. Rigid body (RIGU) restrains
 All non-hydrogen atoms
 with sigma for 1-2 distances of 0.004 and sigma for 1-3 distances of 0.004
4. Others
 Fixed Sof: O7(0.5) H7A(0.5) H7B(0.5)
5.a Rotating group:
 O7(H7A,H7B)
5.b Aromatic/amide H refined with riding coordinates:
 C5(H5), C3(H3), C10(H10), C8(H8), C24(H24), C11(H11), C12(H12), C25(H25),
 C15(H15), C20(H20), C21(H21), C17(H17), C26(H26), C16(H16)
;
_smtbx_masks_special_details
;
A solvent mask was calculated and 32 electrons were 
found in a volume of 180\%A^3^ in 1 void per unit cell. 
This is consistent with the presence of 
3.2[H2O] per Asymmetric Unit 
which account for 32 electrons 
per unit cell.
;
_smtbx_masks_void_probe_radius 1.2
_smtbx_masks_void_truncation_radius 1.2
_olex2_submission_special_instructions 'No special instructions were received'

loop_
_space_group_symop_operation_xyz
'x, y, z'
'-x, -y, -z'

loop_
_atom_site_label
_atom_site_type_symbol
_atom_site_fract_x
_atom_site_fract_y
_atom_site_fract_z
_atom_site_U_iso_or_equiv
_atom_site_adp_type
_atom_site_occupancy
_atom_site_site_symmetry_order
_atom_site_calc_flag
_atom_site_refinement_flags_posn
_atom_site_refinement_flags_adp
_atom_site_refinement_flags_occupancy
_atom_site_disorder_assembly
_atom_site_disorder_group
Cu1 Cu 0.04743(3) 0.66328(3) 0.53730(2) 0.02296(9) Uani 1 1 d . . . . .
O3 O 0.85576(19) 0.64821(17) 0.59894(14) 0.0303(4) Uani 1 1 d . . . . .
O4 O 0.1803(2) 0.50571(18) 0.61377(14) 0.0332(4) Uani 1 1 d . . . . .
O5 O 0.8976(2) 0.42622(17) 0.61417(14) 0.0323(4) Uani 1 1 d . . . . .
O6 O 0.5419(3) 0.87572(18) 0.89505(14) 0.0403(5) Uani 1 1 d . . . . .
N1 N -0.0666(2) 0.84053(19) 0.45785(15) 0.0242(4) Uani 1 1 d . . . . .
N2 N 0.4175(2) 0.15812(19) 0.89404(15) 0.0268(4) Uani 1 1 d . . . . .
N3 N 0.2286(2) 0.7301(2) 0.49130(15) 0.0251(4) Uani 1 1 d . . . . .
O1 O 0.3140(3) 0.8475(2) 0.9201(2) 0.0612(7) Uani 1 1 d . . . . .
O2 O 0.1296(3) 0.6233(2) 0.74654(19) 0.0639(7) Uani 1 1 d . . . . .
C5 C 0.6202(3) 0.4621(2) 0.73060(17) 0.0224(4) Uani 1 1 d . . . . .
H5 H 0.661998 0.382126 0.701590 0.027 Uiso 1 1 calc R U . . .
C4 C 0.4891(3) 0.4813(2) 0.79498(17) 0.0226(4) Uani 1 1 d . . . . .
C6 C 0.6894(3) 0.5621(2) 0.70925(17) 0.0221(4) Uani 1 1 d . . . . .
C19 C 0.1889(3) 0.8377(2) 0.41903(18) 0.0243(5) Uani 1 1 d . . . . .
C3 C 0.4316(3) 0.5992(2) 0.84106(18) 0.0263(5) Uani 1 1 d . . . . .
H3 H 0.343301 0.613589 0.883252 0.032 Uiso 1 1 calc R U . . .
C9 C 0.4108(3) 0.3770(2) 0.81373(17) 0.0217(4) Uani 1 1 d . . . . .
C7 C 0.8268(3) 0.5413(2) 0.63485(17) 0.0232(4) Uani 1 1 d . . . . .
C23 C 0.0297(3) 0.8983(2) 0.40224(18) 0.0249(5) Uani 1 1 d . . . . .
C10 C 0.4800(3) 0.2571(2) 0.87382(18) 0.0250(5) Uani 1 1 d . . . . .
H10 H 0.573551 0.245018 0.901191 0.030 Uiso 1 1 calc R U . . .
C13 C 0.2725(3) 0.3926(2) 0.77163(18) 0.0245(5) Uani 1 1 d . . . . .
C8 C 0.6321(3) 0.6779(2) 0.75740(18) 0.0243(5) Uani 1 1 d . . . . .
H8 H 0.679153 0.743716 0.744663 0.029 Uiso 1 1 calc R U . . .
C14 C 0.1862(3) 0.5199(2) 0.7075(2) 0.0305(5) Uani 1 1 d . . . . .
C24 C -0.2152(3) 0.8972(3) 0.4467(2) 0.0318(5) Uani 1 1 d . . . . .
H24 H -0.282292 0.858831 0.484840 0.038 Uiso 1 1 calc R U . . .
C2 C 0.5046(3) 0.6961(2) 0.82472(18) 0.0250(5) Uani 1 1 d . . . . .
C11 C 0.2864(3) 0.1735(2) 0.8503(2) 0.0319(5) Uani 1 1 d . . . . .
H11 H 0.243824 0.104654 0.862406 0.038 Uiso 1 1 calc R U . . .
C1 C 0.4450(3) 0.8170(2) 0.88366(19) 0.0337(6) Uani 1 1 d . . . . .
C12 C 0.2122(3) 0.2876(3) 0.7881(2) 0.0324(5) Uani 1 1 d . . . . .
H12 H 0.122752 0.294281 0.757456 0.039 Uiso 1 1 calc R U . . .
C18 C 0.2962(3) 0.8896(2) 0.3625(2) 0.0301(5) Uani 1 1 d . . . . .
C25 C -0.2750(3) 1.0130(3) 0.3792(2) 0.0387(6) Uani 1 1 d . . . . .
H25 H -0.380293 1.050689 0.373570 0.046 Uiso 1 1 calc R U . . .
C15 C 0.3750(3) 0.6731(3) 0.5106(2) 0.0317(5) Uani 1 1 d . . . . .
H15 H 0.402637 0.600886 0.561260 0.038 Uiso 1 1 calc R U . . .
C20 C 0.2425(3) 1.0034(3) 0.2882(2) 0.0396(6) Uani 1 1 d . . . . .
H20 H 0.312807 1.036044 0.248148 0.048 Uiso 1 1 calc R U . . .
C22 C -0.0207(3) 1.0130(2) 0.3319(2) 0.0325(5) Uani 1 1 d . . . . .
C21 C 0.0913(4) 1.0641(3) 0.2752(2) 0.0425(7) Uani 1 1 d . . . . .
H21 H 0.059073 1.140473 0.228585 0.051 Uiso 1 1 calc R U . . .
C17 C 0.4508(3) 0.8243(3) 0.3838(2) 0.0361(6) Uani 1 1 d . . . . .
H17 H 0.526298 0.853954 0.347602 0.043 Uiso 1 1 calc R U . . .
C26 C -0.1793(3) 1.0705(3) 0.3219(2) 0.0405(6) Uani 1 1 d . . . . .
H26 H -0.218495 1.147074 0.276548 0.049 Uiso 1 1 calc R U . . .
C16 C 0.4902(3) 0.7176(3) 0.4575(2) 0.0368(6) Uani 1 1 d . . . . .
H16 H 0.592336 0.674708 0.472350 0.044 Uiso 1 1 calc R U . . .
Cu2 Cu 0.500000 0.000000 1.000000 0.04168(15) Uani 1 2 d S U P . .
O7 O 0.7729(6) -0.0053(5) 0.9487(4) 0.0549(11) Uani 0.5 1 d . . P . .
H7A H 0.855294 -0.073797 0.952719 0.082 Uiso 0.5 1 d R U P . .
H7B H 0.803769 0.061248 0.923397 0.082 Uiso 0.5 1 d R U P . .

loop_
_atom_site_aniso_label
_atom_site_aniso_U_11
_atom_site_aniso_U_22
_atom_site_aniso_U_33
_atom_site_aniso_U_23
_atom_site_aniso_U_13
_atom_site_aniso_U_12
Cu1 0.02108(15) 0.02111(15) 0.02507(15) 0.00178(11) 0.00135(10) -0.00683(11)
O3 0.0258(8) 0.0266(9) 0.0374(10) 0.0013(7) 0.0068(7) -0.0108(7)
O4 0.0282(9) 0.0311(9) 0.0329(9) 0.0063(7) -0.0014(7) -0.0035(7)
O5 0.0337(9) 0.0284(9) 0.0364(10) -0.0113(7) 0.0089(7) -0.0115(7)
O6 0.0731(14) 0.0240(9) 0.0286(9) -0.0069(7) 0.0008(9) -0.0211(9)
N1 0.0246(10) 0.0217(9) 0.0263(10) -0.0025(8) -0.0013(8) -0.0074(8)
N2 0.0398(11) 0.0179(9) 0.0241(10) 0.0009(7) 0.0008(8) -0.0128(8)
N3 0.0239(9) 0.0239(10) 0.0280(10) -0.0018(8) -0.0008(8) -0.0090(8)
O1 0.0646(15) 0.0358(12) 0.0716(17) -0.0146(11) 0.0361(13) -0.0065(11)
O2 0.0822(18) 0.0338(12) 0.0591(15) -0.0109(10) -0.0286(13) 0.0122(12)
C5 0.0271(11) 0.0180(10) 0.0227(11) -0.0029(8) 0.0003(8) -0.0083(9)
C4 0.0258(11) 0.0184(10) 0.0238(11) 0.0022(8) -0.0002(8) -0.0092(9)
C6 0.0252(11) 0.0213(10) 0.0209(10) -0.0017(8) 0.0004(8) -0.0094(9)
C19 0.0270(11) 0.0209(11) 0.0266(11) -0.0048(9) 0.0027(9) -0.0103(9)
C3 0.0293(12) 0.0205(11) 0.0271(12) 0.0006(9) 0.0048(9) -0.0080(9)
C9 0.0262(11) 0.0174(10) 0.0216(10) -0.0009(8) 0.0029(8) -0.0083(8)
C7 0.0234(11) 0.0267(11) 0.0216(11) -0.0034(9) 0.0004(8) -0.0110(9)
C23 0.0314(12) 0.0186(10) 0.0254(11) -0.0034(8) -0.0001(9) -0.0091(9)
C10 0.0313(12) 0.0200(11) 0.0247(11) 0.0021(9) -0.0038(9) -0.0107(9)
C13 0.0272(11) 0.0209(11) 0.0239(11) 0.0000(8) 0.0009(9) -0.0075(9)
C8 0.0303(12) 0.0198(10) 0.0259(11) -0.0020(8) 0.0006(9) -0.0127(9)
C14 0.0266(12) 0.0253(12) 0.0379(13) 0.0025(10) -0.0048(10) -0.0077(10)
C24 0.0260(12) 0.0284(12) 0.0411(14) -0.0052(10) -0.0037(10) -0.0080(10)
C2 0.0330(12) 0.0177(10) 0.0246(11) -0.0022(8) 0.0014(9) -0.0092(9)
C11 0.0390(14) 0.0254(12) 0.0364(14) -0.0015(10) 0.0024(11) -0.0188(11)
C1 0.0549(16) 0.0181(11) 0.0249(12) -0.0020(9) 0.0086(11) -0.0102(11)
C12 0.0305(13) 0.0312(13) 0.0395(14) -0.0011(11) -0.0044(10) -0.0158(10)
C18 0.0366(13) 0.0273(12) 0.0311(13) -0.0082(10) 0.0078(10) -0.0169(10)
C25 0.0318(13) 0.0281(13) 0.0525(17) -0.0025(12) -0.0148(12) -0.0022(11)
C15 0.0255(12) 0.0300(13) 0.0380(14) -0.0020(10) -0.0024(10) -0.0074(10)
C20 0.0510(16) 0.0319(14) 0.0406(15) 0.0007(11) 0.0101(12) -0.0244(12)
C22 0.0425(14) 0.0209(11) 0.0334(13) 0.0008(10) -0.0055(11) -0.0099(10)
C21 0.0591(18) 0.0270(13) 0.0399(15) 0.0084(11) -0.0006(13) -0.0170(13)
C17 0.0328(13) 0.0401(15) 0.0433(15) -0.0126(12) 0.0110(11) -0.0224(11)
C26 0.0478(16) 0.0253(13) 0.0445(16) 0.0038(11) -0.0157(13) -0.0060(12)
C16 0.0242(12) 0.0401(15) 0.0477(16) -0.0109(12) 0.0014(11) -0.0110(11)
Cu2 0.0942(4) 0.0147(2) 0.0193(2) 0.00235(16) -0.0123(2) -0.0211(2)
O7 0.061(3) 0.057(3) 0.050(3) -0.007(2) 0.006(2) -0.026(2)

loop_
_atom_type_symbol
_atom_type_description
_atom_type_scat_dispersion_real
_atom_type_scat_dispersion_imag
_atom_type_scat_source
C C 0.0033 0.0016 'International Tables Vol C Tables 4.2.6.8 and 6.1.1.4'
H H 0.0000 0.0000 'International Tables Vol C Tables 4.2.6.8 and 6.1.1.4'
Cu Cu 0.3201 1.2651 'International Tables Vol C Tables 4.2.6.8 and 6.1.1.4'
N N 0.0061 0.0033 'International Tables Vol C Tables 4.2.6.8 and 6.1.1.4'
O O 0.0106 0.0060 'International Tables Vol C Tables 4.2.6.8 and 6.1.1.4'

loop_
_geom_angle_atom_site_label_1
_geom_angle_atom_site_label_2
_geom_angle_atom_site_label_3
_geom_angle
_geom_angle_site_symmetry_1
_geom_angle_site_symmetry_3
_geom_angle_publ_flag
O3 Cu1 O5 110.95(7) 1_455 2_666 ?
O3 Cu1 N1 90.19(7) 1_455 . ?
O3 Cu1 N3 163.30(8) 1_455 . ?
O4 Cu1 O3 96.94(7) . 1_455 ?
O4 Cu1 O5 93.99(7) . 2_666 ?
O4 Cu1 N1 171.44(8) . . ?
O4 Cu1 N3 90.93(8) . . ?
N1 Cu1 O5 87.85(7) . 2_666 ?
N1 Cu1 N3 80.99(8) . . ?
N3 Cu1 O5 83.03(7) . 2_666 ?
C7 O3 Cu1 127.41(15) . 1_655 ?
C14 O4 Cu1 113.22(16) . . ?
C7 O5 Cu1 131.62(16) . 2_666 ?
C1 O6 Cu2 119.44(18) . 1_565 ?
C23 N1 Cu1 112.20(15) . . ?
C24 N1 Cu1 129.25(17) . . ?
C24 N1 C23 118.2(2) . . ?
C10 N2 Cu2 122.24(17) . . ?
C11 N2 C10 118.2(2) . . ?
C11 N2 Cu2 119.15(16) . . ?
C19 N3 Cu1 111.54(15) . . ?
C15 N3 Cu1 129.25(17) . . ?
C15 N3 C19 118.4(2) . . ?
C4 C5 H5 119.7 . . ?
C4 C5 C6 120.6(2) . . ?
C6 C5 H5 119.7 . . ?
C5 C4 C9 120.6(2) . . ?
C3 C4 C5 119.0(2) . . ?
C3 C4 C9 120.4(2) . . ?
C5 C6 C7 119.5(2) . . ?
C8 C6 C5 119.5(2) . . ?
C8 C6 C7 121.0(2) . . ?
N3 C19 C23 116.7(2) . . ?
N3 C19 C18 123.1(2) . . ?
C18 C19 C23 120.2(2) . . ?
C4 C3 H3 119.6 . . ?
C4 C3 C2 120.7(2) . . ?
C2 C3 H3 119.6 . . ?
C10 C9 C4 119.3(2) . . ?
C13 C9 C4 122.8(2) . . ?
C13 C9 C10 117.9(2) . . ?
O3 C7 C6 114.6(2) . . ?
O5 C7 O3 126.8(2) . . ?
O5 C7 C6 118.6(2) . . ?
N1 C23 C19 116.8(2) . . ?
N1 C23 C22 123.2(2) . . ?
C22 C23 C19 120.0(2) . . ?
N2 C10 C9 123.0(2) . . ?
N2 C10 H10 118.5 . . ?
C9 C10 H10 118.5 . . ?
C9 C13 C14 122.1(2) . . ?
C12 C13 C9 119.1(2) . . ?
C12 C13 C14 118.9(2) . . ?
C6 C8 H8 119.8 . . ?
C6 C8 C2 120.3(2) . . ?
C2 C8 H8 119.8 . . ?
O4 C14 C13 114.0(2) . . ?
O2 C14 O4 125.9(2) . . ?
O2 C14 C13 120.1(2) . . ?
N1 C24 H24 118.9 . . ?
N1 C24 C25 122.1(2) . . ?
C25 C24 H24 118.9 . . ?
C3 C2 C1 118.5(2) . . ?
C8 C2 C3 119.7(2) . . ?
C8 C2 C1 121.8(2) . . ?
N2 C11 H11 118.8 . . ?
N2 C11 C12 122.4(2) . . ?
C12 C11 H11 118.8 . . ?
O6 C1 C2 115.5(2) . . ?
O1 C1 O6 125.2(3) . . ?
O1 C1 C2 119.3(3) . . ?
C13 C12 H12 120.3 . . ?
C11 C12 C13 119.3(2) . . ?
C11 C12 H12 120.3 . . ?
C19 C18 C20 118.8(2) . . ?
C17 C18 C19 116.7(2) . . ?
C17 C18 C20 124.5(2) . . ?
C24 C25 H25 119.9 . . ?
C26 C25 C24 120.1(2) . . ?
C26 C25 H25 119.9 . . ?
N3 C15 H15 118.8 . . ?
N3 C15 C16 122.4(2) . . ?
C16 C15 H15 118.8 . . ?
C18 C20 H20 119.5 . . ?
C21 C20 C18 121.0(2) . . ?
C21 C20 H20 119.5 . . ?
C23 C22 C21 118.7(2) . . ?
C23 C22 C26 117.1(2) . . ?
C26 C22 C21 124.2(2) . . ?
C20 C21 C22 121.2(2) . . ?
C20 C21 H21 119.4 . . ?
C22 C21 H21 119.4 . . ?
C18 C17 H17 120.0 . . ?
C16 C17 C18 120.1(2) . . ?
C16 C17 H17 120.0 . . ?
C25 C26 C22 119.2(2) . . ?
C25 C26 H26 120.4 . . ?
C22 C26 H26 120.4 . . ?
C15 C16 H16 120.4 . . ?
C17 C16 C15 119.3(2) . . ?
C17 C16 H16 120.4 . . ?
O6 Cu2 O6 180.0 2_667 1_545 ?
O6 Cu2 N2 90.84(8) 1_545 . ?
O6 Cu2 N2 90.84(8) 2_667 2_657 ?
O6 Cu2 N2 89.16(8) 1_545 2_657 ?
O6 Cu2 N2 89.16(8) 2_667 . ?
O6 Cu2 O7 98.01(12) 2_667 . ?
O6 Cu2 O7 81.99(12) 1_545 . ?
N2 Cu2 N2 180.0 2_657 . ?
N2 Cu2 O7 89.28(13) 2_657 . ?
N2 Cu2 O7 90.72(13) . . ?
Cu2 O7 H7A 127.8 . . ?
Cu2 O7 H7B 127.6 . . ?
H7A O7 H7B 104.6 . . ?

loop_
_geom_bond_atom_site_label_1
_geom_bond_atom_site_label_2
_geom_bond_distance
_geom_bond_site_symmetry_2
_geom_bond_publ_flag
Cu1 O3 1.9355(16) 1_455 ?
Cu1 O4 1.9353(17) . ?
Cu1 O5 2.2736(18) 2_666 ?
Cu1 N1 2.0300(19) . ?
Cu1 N3 2.0459(19) . ?
O3 Cu1 1.9355(16) 1_655 ?
O3 C7 1.275(3) . ?
O4 C14 1.273(3) . ?
O5 Cu1 2.2736(18) 2_666 ?
O5 C7 1.238(3) . ?
O6 C1 1.278(3) . ?
O6 Cu2 1.9672(18) 1_565 ?
N1 C23 1.357(3) . ?
N1 C24 1.320(3) . ?
N2 C10 1.347(3) . ?
N2 C11 1.340(3) . ?
N2 Cu2 2.0191(19) . ?
N3 C19 1.359(3) . ?
N3 C15 1.322(3) . ?
O1 C1 1.222(3) . ?
O2 C14 1.214(3) . ?
C5 H5 0.9300 . ?
C5 C4 1.395(3) . ?
C5 C6 1.399(3) . ?
C4 C3 1.391(3) . ?
C4 C9 1.498(3) . ?
C6 C7 1.514(3) . ?
C6 C8 1.387(3) . ?
C19 C23 1.425(3) . ?
C19 C18 1.405(3) . ?
C3 H3 0.9300 . ?
C3 C2 1.393(3) . ?
C9 C10 1.394(3) . ?
C9 C13 1.389(3) . ?
C23 C22 1.402(3) . ?
C10 H10 0.9300 . ?
C13 C14 1.512(3) . ?
C13 C12 1.389(3) . ?
C8 H8 0.9300 . ?
C8 C2 1.392(3) . ?
C24 H24 0.9300 . ?
C24 C25 1.400(4) . ?
C2 C1 1.512(3) . ?
C11 H11 0.9300 . ?
C11 C12 1.379(4) . ?
C12 H12 0.9300 . ?
C18 C20 1.430(4) . ?
C18 C17 1.404(4) . ?
C25 H25 0.9300 . ?
C25 C26 1.361(4) . ?
C15 H15 0.9300 . ?
C15 C16 1.404(4) . ?
C20 H20 0.9300 . ?
C20 C21 1.351(4) . ?
C22 C21 1.436(4) . ?
C22 C26 1.403(4) . ?
C21 H21 0.9300 . ?
C17 H17 0.9300 . ?
C17 C16 1.365(4) . ?
C26 H26 0.9300 . ?
C16 H16 0.9300 . ?
Cu2 O6 1.9672(18) 2_667 ?
Cu2 O6 1.9672(18) 1_545 ?
Cu2 N2 2.0190(19) 2_657 ?
Cu2 O7 2.545(5) . ?
O7 H7A 0.8645 . ?
O7 H7B 0.8647 . ?

loop_
_geom_torsion_atom_site_label_1
_geom_torsion_atom_site_label_2
_geom_torsion_atom_site_label_3
_geom_torsion_atom_site_label_4
_geom_torsion
_geom_torsion_site_symmetry_1
_geom_torsion_site_symmetry_2
_geom_torsion_site_symmetry_3
_geom_torsion_site_symmetry_4
_geom_torsion_publ_flag
Cu1 O3 C7 O5 -21.0(4) 1_655 . . . ?
Cu1 O3 C7 C6 159.80(15) 1_655 . . . ?
Cu1 O4 C14 O2 -7.4(4) . . . . ?
Cu1 O4 C14 C13 172.40(15) . . . . ?
Cu1 O5 C7 O3 -56.7(3) 2_666 . . . ?
Cu1 O5 C7 C6 122.5(2) 2_666 . . . ?
Cu1 N1 C23 C19 -8.3(3) . . . . ?
Cu1 N1 C23 C22 172.47(19) . . . . ?
Cu1 N1 C24 C25 -172.3(2) . . . . ?
Cu1 N3 C19 C23 10.9(3) . . . . ?
Cu1 N3 C19 C18 -169.32(19) . . . . ?
Cu1 N3 C15 C16 167.0(2) . . . . ?
N1 C23 C22 C21 -178.5(2) . . . . ?
N1 C23 C22 C26 1.5(4) . . . . ?
N1 C24 C25 C26 0.5(4) . . . . ?
N2 C11 C12 C13 -1.7(4) . . . . ?
N3 C19 C23 N1 -1.8(3) . . . . ?
N3 C19 C23 C22 177.4(2) . . . . ?
N3 C19 C18 C20 -179.9(2) . . . . ?
N3 C19 C18 C17 0.1(4) . . . . ?
N3 C15 C16 C17 0.7(4) . . . . ?
C5 C4 C3 C2 -1.0(4) . . . . ?
C5 C4 C9 C10 71.9(3) . . . . ?
C5 C4 C9 C13 -106.5(3) . . . . ?
C5 C6 C7 O3 161.7(2) . . . . ?
C5 C6 C7 O5 -17.6(3) . . . . ?
C5 C6 C8 C2 -1.5(3) . . . . ?
C4 C5 C6 C7 -176.9(2) . . . . ?
C4 C5 C6 C8 3.8(3) . . . . ?
C4 C3 C2 C8 3.3(4) . . . . ?
C4 C3 C2 C1 -174.9(2) . . . . ?
C4 C9 C10 N2 -179.8(2) . . . . ?
C4 C9 C13 C14 -3.1(4) . . . . ?
C4 C9 C13 C12 176.3(2) . . . . ?
C6 C5 C4 C3 -2.6(3) . . . . ?
C6 C5 C4 C9 177.0(2) . . . . ?
C6 C8 C2 C3 -2.1(4) . . . . ?
C6 C8 C2 C1 176.1(2) . . . . ?
C19 N3 C15 C16 -1.7(4) . . . . ?
C19 C23 C22 C21 2.4(4) . . . . ?
C19 C23 C22 C26 -177.7(2) . . . . ?
C19 C18 C20 C21 2.9(4) . . . . ?
C19 C18 C17 C16 -1.1(4) . . . . ?
C3 C4 C9 C10 -108.6(3) . . . . ?
C3 C4 C9 C13 73.0(3) . . . . ?
C3 C2 C1 O6 156.0(2) . . . . ?
C3 C2 C1 O1 -20.8(4) . . . . ?
C9 C4 C3 C2 179.4(2) . . . . ?
C9 C13 C14 O4 112.7(3) . . . . ?
C9 C13 C14 O2 -67.5(4) . . . . ?
C9 C13 C12 C11 3.6(4) . . . . ?
C7 C6 C8 C2 179.3(2) . . . . ?
C23 N1 C24 C25 0.5(4) . . . . ?
C23 C19 C18 C20 -0.2(4) . . . . ?
C23 C19 C18 C17 179.8(2) . . . . ?
C23 C22 C21 C20 0.3(4) . . . . ?
C23 C22 C26 C25 -0.4(4) . . . . ?
C10 N2 C11 C12 -1.7(4) . . . . ?
C10 C9 C13 C14 178.5(2) . . . . ?
C10 C9 C13 C12 -2.1(3) . . . . ?
C13 C9 C10 N2 -1.3(3) . . . . ?
C8 C6 C7 O3 -19.0(3) . . . . ?
C8 C6 C7 O5 161.7(2) . . . . ?
C8 C2 C1 O6 -22.2(3) . . . . ?
C8 C2 C1 O1 161.0(3) . . . . ?
C14 C13 C12 C11 -177.1(2) . . . . ?
C24 N1 C23 C19 177.6(2) . . . . ?
C24 N1 C23 C22 -1.5(3) . . . . ?
C24 C25 C26 C22 -0.5(4) . . . . ?
C11 N2 C10 C9 3.2(4) . . . . ?
C12 C13 C14 O4 -66.6(3) . . . . ?
C12 C13 C14 O2 113.1(3) . . . . ?
C18 C19 C23 N1 178.4(2) . . . . ?
C18 C19 C23 C22 -2.4(3) . . . . ?
C18 C20 C21 C22 -3.0(5) . . . . ?
C18 C17 C16 C15 0.7(4) . . . . ?
C15 N3 C19 C23 -178.5(2) . . . . ?
C15 N3 C19 C18 1.3(4) . . . . ?
C20 C18 C17 C16 179.0(3) . . . . ?
C21 C22 C26 C25 179.6(3) . . . . ?
C17 C18 C20 C21 -177.1(3) . . . . ?
C26 C22 C21 C20 -179.6(3) . . . . ?
Cu2 O6 C1 O1 13.4(4) 1_565 . . . ?
Cu2 O6 C1 C2 -163.10(16) 1_565 . . . ?
Cu2 N2 C10 C9 -169.24(17) . . . . ?
Cu2 N2 C11 C12 171.0(2) . . . . ?

loop_
_smtbx_masks_void_nr
_smtbx_masks_void_average_x
_smtbx_masks_void_average_y
_smtbx_masks_void_average_z
_smtbx_masks_void_volume
_smtbx_masks_void_count_electrons
_smtbx_masks_void_content
1 0.000 0.500 0.000 179.7 32.0 '3.2 H2O'
